data_4087883
loop_
_publ_author_name
'Jia, Xiaofei'
'Zhang, Mengru'
'Pan, Fan'
'Babahan, Ilknur'
'Ding, Kuiling'
'Jia, Li'
'Crandall, Laura A.'
'Ziegler, Christopher J.'

_publ_section_title
;
 Zwitterionic Nickel(II) Catalyst for CO--Ethylene Alternating
 Copolymerization
;
_journal_issue 20
_journal_name_full Organometallics
_journal_page_first 4798
_journal_paper_doi 10.1021/acs.organomet.5b00676
_journal_volume 34
_journal_year 2015
_chemical_formula_sum 'C38 H37 B Ni O2 P2'
_chemical_formula_weight 657.14
_space_group_IT_number 2
_space_group_name_Hall '-P 1'
_space_group_name_H-M_alt 'P -1'
_symmetry_cell_setting triclinic
_symmetry_space_group_name_H-M 'P -1'
_atom_sites_solution_hydrogens geom
_atom_sites_solution_primary direct
_atom_sites_solution_secondary difmap
_audit_creation_method SHELXL-97
_cell_angle_alpha 93.8470(10)
_cell_angle_beta 92.5890(10)
_cell_angle_gamma 117.4570(10)
_cell_formula_units_Z 2
_cell_length_a 9.8162(2)
_cell_length_b 10.3883(2)
_cell_length_c 18.4751(3)
_cell_measurement_reflns_used 8140
_cell_measurement_temperature 100(2)
_cell_measurement_theta_max 64.53
_cell_measurement_theta_min 4.82
_cell_volume 1661.82(6)
_computing_cell_refinement 'Bruker SAINT'
_computing_data_collection 'Bruker APEX2'
_computing_data_reduction 'Bruker SAINT'
_computing_molecular_graphics 'Bruker SHELXTL'
_computing_publication_material 'Bruker SHELXTL'
_computing_structure_refinement 'SHELXL-97 (Sheldrick, 2008)'
_computing_structure_solution 'SHELXS-97 (Sheldrick, 2008)'
_diffrn_ambient_temperature 100(2)
_diffrn_measured_fraction_theta_full 0.967
_diffrn_measured_fraction_theta_max 0.967
_diffrn_measurement_device_type 'Bruker APEX-II CCD'
_diffrn_measurement_method '\f and \w scans'
_diffrn_radiation_monochromator graphite
_diffrn_radiation_source 'fine-focus sealed tube'
_diffrn_radiation_type CuK\a
_diffrn_radiation_wavelength 1.54178
_diffrn_reflns_av_R_equivalents 0.0597
_diffrn_reflns_av_sigmaI/netI 0.0443
_diffrn_reflns_limit_h_max 11
_diffrn_reflns_limit_h_min -11
_diffrn_reflns_limit_k_max 12
_diffrn_reflns_limit_k_min -12
_diffrn_reflns_limit_l_max 21
_diffrn_reflns_limit_l_min -19
_diffrn_reflns_number 18504
_diffrn_reflns_theta_full 63.00
_diffrn_reflns_theta_max 63.00
_diffrn_reflns_theta_min 2.41
_exptl_absorpt_coefficient_mu 1.999
_exptl_absorpt_correction_T_max 0.7525
_exptl_absorpt_correction_T_min 0.6716
_exptl_absorpt_correction_type multi-scan
_exptl_absorpt_process_details SADABS
_exptl_crystal_colour red
_exptl_crystal_density_diffrn 1.313
_exptl_crystal_density_meas ?
_exptl_crystal_density_method 'not measured'
_exptl_crystal_description needle
_exptl_crystal_F_000 688
_exptl_crystal_size_max 0.11
_exptl_crystal_size_mid 0.06
_exptl_crystal_size_min 0.05
_refine_diff_density_max 0.626
_refine_diff_density_min -0.380
_refine_diff_density_rms 0.058
_refine_ls_extinction_method none
_refine_ls_goodness_of_fit_ref 0.846
_refine_ls_hydrogen_treatment constr
_refine_ls_matrix_type full
_refine_ls_number_parameters 401
_refine_ls_number_reflns 5186
_refine_ls_number_restraints 0
_refine_ls_restrained_S_all 0.846
_refine_ls_R_factor_all 0.0441
_refine_ls_R_factor_gt 0.0368
_refine_ls_shift/su_max 0.001
_refine_ls_shift/su_mean 0.000
_refine_ls_structure_factor_coef Fsqd
_refine_ls_weighting_details 'calc w=1/[\s^2^(Fo^2^)+(0.1000P)^2^+0.0590P] where P=(Fo^2^+2Fc^2^)/3'
_refine_ls_weighting_scheme calc
_refine_ls_wR_factor_gt 0.1046
_refine_ls_wR_factor_ref 0.1113
_reflns_number_gt 4383
_reflns_number_total 5186
_reflns_threshold_expression >2sigma(I)
_cod_data_source_file om5b00676_si_003.cif
_cod_data_source_block 3
_cod_depositor_comments
;
The following automatic conversions were performed:

data item '_symmetry_cell_setting' value 'Triclinic' was changed to
'triclinic' in accordance with the
/home/saulius/struct/COD-crude-data/automatic-downloads/DataCite-retrospective/ACS/depositions/lib/dictionaries/cif_core.dic
dictionary named 'cif_core.dic' version 2.4.2 last updated on
2011-04-26.

data item '_exptl_crystal_density_meas' value 'not measured' was
changed to '?' -- the value is perceived as not measured.

Automatic conversion script
Id: cif_fix_values 6909 2019-04-08 15:41:33Z antanas 
;
_cod_original_cell_volume 1661.81(5)
_cod_original_sg_symbol_H-M P-1
_cod_database_code 4087883

loop_
_symmetry_equiv_pos_as_xyz
'x, y, z'
'-x, -y, -z'

loop_
_atom_site_label
_atom_site_type_symbol
_atom_site_fract_x
_atom_site_fract_y
_atom_site_fract_z
_atom_site_U_iso_or_equiv
_atom_site_adp_type
_atom_site_occupancy
_atom_site_symmetry_multiplicity
_atom_site_calc_flag
_atom_site_refinement_flags
B1 B 0.2148(3) 0.5689(3) 0.06668(13) 0.0214(5) Uani 1 1 d .
C1 C 0.1217(2) 0.8320(2) 0.23466(11) 0.0202(4) Uani 1 1 d .
C2 C 0.1371(2) 0.8710(2) 0.16355(11) 0.0227(5) Uani 1 1 d .
H2 H 0.1246 0.9525 0.1514 0.027 Uiso 1 1 calc R
C3 C 0.1707(2) 0.7916(2) 0.11035(11) 0.0220(5) Uani 1 1 d .
H3 H 0.1813 0.8201 0.0623 0.026 Uiso 1 1 calc R
C4 C 0.1891(2) 0.6698(2) 0.12611(11) 0.0205(5) Uani 1 1 d .
C5 C 0.1749(2) 0.6344(2) 0.19803(11) 0.0207(5) Uani 1 1 d .
H5 H 0.1880 0.5532 0.2104 0.025 Uiso 1 1 calc R
C6 C 0.1421(2) 0.7138(2) 0.25257(11) 0.0201(5) Uani 1 1 d .
C7 C 0.3259(2) 0.6359(2) 0.00625(11) 0.0212(5) Uani 1 1 d .
C8 C 0.4393(2) 0.7817(2) 0.01380(12) 0.0244(5) Uani 1 1 d .
H8 H 0.4539 0.8392 0.0585 0.029 Uiso 1 1 calc R
C9 C 0.5313(3) 0.8453(3) -0.04187(12) 0.0277(5) Uani 1 1 d .
H9 H 0.6073 0.9447 -0.0351 0.033 Uiso 1 1 calc R
C10 C 0.5115(3) 0.7632(3) -0.10707(12) 0.0288(5) Uani 1 1 d .
H10 H 0.5724 0.8067 -0.1457 0.035 Uiso 1 1 calc R
C11 C 0.4030(2) 0.6173(3) -0.11637(12) 0.0263(5) Uani 1 1 d .
H11 H 0.3912 0.5604 -0.1609 0.032 Uiso 1 1 calc R
C12 C 0.3118(2) 0.5544(2) -0.06081(11) 0.0233(5) Uani 1 1 d .
H12 H 0.2380 0.4542 -0.0678 0.028 Uiso 1 1 calc R
C13 C 0.1228(2) 0.4009(2) 0.07087(11) 0.0218(5) Uani 1 1 d .
C14 C 0.1789(3) 0.3027(2) 0.05143(11) 0.0246(5) Uani 1 1 d .
H14 H 0.2776 0.3379 0.0334 0.029 Uiso 1 1 calc R
C15 C 0.0933(3) 0.1554(2) 0.05802(12) 0.0282(5) Uani 1 1 d .
H15 H 0.1350 0.0912 0.0459 0.034 Uiso 1 1 calc R
C16 C -0.0540(3) 0.1002(3) 0.08230(12) 0.0294(5) Uani 1 1 d .
H16 H -0.1133 -0.0013 0.0858 0.035 Uiso 1 1 calc R
C17 C -0.1125(3) 0.1946(3) 0.10114(11) 0.0281(5) Uani 1 1 d .
H17 H -0.2128 0.1580 0.1176 0.034 Uiso 1 1 calc R
C18 C -0.0257(2) 0.3421(3) 0.09616(11) 0.0251(5) Uani 1 1 d .
H18 H -0.0670 0.4058 0.1101 0.030 Uiso 1 1 calc R
C19 C -0.1117(2) 0.9162(2) 0.26483(11) 0.0203(4) Uani 1 1 d .
C20 C -0.1573(2) 1.0195(2) 0.28745(12) 0.0247(5) Uani 1 1 d .
H20 H -0.0909 1.1004 0.3209 0.030 Uiso 1 1 calc R
C21 C -0.2979(3) 1.0061(3) 0.26186(13) 0.0290(5) Uani 1 1 d .
H21 H -0.3278 1.0774 0.2781 0.035 Uiso 1 1 calc R
C22 C -0.3963(3) 0.8888(3) 0.21251(12) 0.0292(5) Uani 1 1 d .
H22 H -0.4927 0.8802 0.1946 0.035 Uiso 1 1 calc R
C23 C -0.3524(3) 0.7847(3) 0.18964(12) 0.0299(5) Uani 1 1 d .
H23 H -0.4191 0.7042 0.1560 0.036 Uiso 1 1 calc R
C24 C -0.2113(2) 0.7977(2) 0.21567(12) 0.0254(5) Uani 1 1 d .
H24 H -0.1821 0.7256 0.2000 0.030 Uiso 1 1 calc R
C25 C 0.2078(2) 1.1162(2) 0.30719(11) 0.0211(5) Uani 1 1 d .
C26 C 0.2045(2) 1.2031(2) 0.25392(11) 0.0207(5) Uani 1 1 d .
H26 H 0.1218 1.1650 0.2168 0.025 Uiso 1 1 calc R
C27 C 0.3209(2) 1.3451(2) 0.25438(12) 0.0234(5) Uani 1 1 d .
H27 H 0.3182 1.4031 0.2172 0.028 Uiso 1 1 calc R
C28 C 0.4411(3) 1.4027(3) 0.30878(13) 0.0307(5) Uani 1 1 d .
H28 H 0.5203 1.5002 0.3093 0.037 Uiso 1 1 calc R
C29 C 0.4449(3) 1.3175(3) 0.36223(13) 0.0379(6) Uani 1 1 d .
H29 H 0.5270 1.3566 0.3996 0.045 Uiso 1 1 calc R
C30 C 0.3294(3) 1.1752(3) 0.36166(12) 0.0324(6) Uani 1 1 d .
H30 H 0.3331 1.1173 0.3987 0.039 Uiso 1 1 calc R
C31 C -0.0237(3) 0.4606(2) 0.32796(12) 0.0276(5) Uani 1 1 d .
H31 H 0.0307 0.4091 0.3054 0.033 Uiso 1 1 calc R
C32 C -0.1585(3) 0.4395(3) 0.27567(13) 0.0312(5) Uani 1 1 d .
H32A H -0.2328 0.3356 0.2679 0.047 Uiso 1 1 calc R
H32B H -0.1206 0.4749 0.2291 0.047 Uiso 1 1 calc R
H32C H -0.2087 0.4942 0.2964 0.047 Uiso 1 1 calc R
C33 C -0.0856(3) 0.3954(3) 0.39847(13) 0.0392(6) Uani 1 1 d .
H33A H -0.1369 0.4472 0.4214 0.059 Uiso 1 1 calc R
H33B H -0.0001 0.4052 0.4318 0.059 Uiso 1 1 calc R
H33C H -0.1596 0.2920 0.3875 0.059 Uiso 1 1 calc R
C34 C 0.3034(3) 0.6700(3) 0.37065(12) 0.0369(6) Uani 1 1 d .
H34 H 0.3303 0.6238 0.3283 0.044 Uiso 1 1 calc R
C35 C 0.3056(4) 0.5898(5) 0.43718(15) 0.0621(10) Uani 1 1 d .
H35A H 0.4093 0.6009 0.4477 0.093 Uiso 1 1 calc R
H35B H 0.2321 0.4861 0.4269 0.093 Uiso 1 1 calc R
H35C H 0.2767 0.6313 0.4793 0.093 Uiso 1 1 calc R
C36 C 0.4228(3) 0.8288(4) 0.38240(15) 0.0531(8) Uani 1 1 d .
H36A H 0.4076 0.8736 0.4276 0.080 Uiso 1 1 calc R
H36B H 0.4122 0.8795 0.3414 0.080 Uiso 1 1 calc R
H36C H 0.5261 0.8360 0.3858 0.080 Uiso 1 1 calc R
C37 C -0.1616(3) 0.7192(2) 0.41897(12) 0.0245(5) Uani 1 1 d .
C38 C 0.1522(3) 0.9019(2) 0.48328(12) 0.0302(5) Uani 1 1 d .
Ni1 Ni 0.03594(4) 0.80335(4) 0.402744(17) 0.01959(13) Uani 1 1 d .
O1 O -0.28904(18) 0.6680(2) 0.43006(10) 0.0421(4) Uani 1 1 d .
O2 O 0.2220(2) 0.9635(2) 0.53720(9) 0.0497(5) Uani 1 1 d .
P1 P 0.06448(6) 0.92378(6) 0.30759(3) 0.01890(15) Uani 1 1 d .
P2 P 0.11320(6) 0.65943(6) 0.34594(3) 0.02044(15) Uani 1 1 d .

loop_
_atom_site_aniso_label
_atom_site_aniso_U_11
_atom_site_aniso_U_22
_atom_site_aniso_U_33
_atom_site_aniso_U_23
_atom_site_aniso_U_13
_atom_site_aniso_U_12
B1 0.0214(12) 0.0281(13) 0.0167(12) 0.0026(10) -0.0025(10) 0.0136(10)
C1 0.0188(10) 0.0223(11) 0.0145(11) 0.0003(8) 0.0014(8) 0.0054(8)
C2 0.0283(11) 0.0227(11) 0.0184(11) 0.0055(9) 0.0051(9) 0.0123(9)
C3 0.0246(11) 0.0236(11) 0.0148(10) 0.0053(8) 0.0033(8) 0.0082(9)
C4 0.0188(10) 0.0254(11) 0.0154(11) 0.0033(9) 0.0029(8) 0.0083(9)
C5 0.0197(10) 0.0266(11) 0.0172(11) 0.0043(9) 0.0021(8) 0.0116(9)
C6 0.0158(10) 0.0266(11) 0.0148(11) 0.0022(9) 0.0011(8) 0.0072(9)
C7 0.0233(10) 0.0271(11) 0.0168(11) 0.0039(9) 0.0017(9) 0.0147(9)
C8 0.0274(11) 0.0289(12) 0.0212(12) 0.0012(9) 0.0014(9) 0.0171(10)
C9 0.0249(11) 0.0272(12) 0.0316(13) 0.0075(10) 0.0090(10) 0.0115(10)
C10 0.0301(12) 0.0374(13) 0.0240(12) 0.0099(10) 0.0120(10) 0.0182(11)
C11 0.0283(11) 0.0391(13) 0.0164(11) 0.0020(10) 0.0038(9) 0.0199(10)
C12 0.0255(11) 0.0274(12) 0.0189(11) 0.0024(9) 0.0011(9) 0.0139(9)
C13 0.0251(11) 0.0291(12) 0.0109(10) 0.0026(9) -0.0006(8) 0.0123(9)
C14 0.0274(11) 0.0291(12) 0.0154(11) 0.0026(9) 0.0001(9) 0.0117(10)
C15 0.0365(13) 0.0281(12) 0.0220(12) 0.0014(10) -0.0016(10) 0.0173(10)
C16 0.0325(12) 0.0268(12) 0.0196(11) 0.0046(9) -0.0025(9) 0.0061(10)
C17 0.0240(11) 0.0365(13) 0.0156(11) 0.0032(10) 0.0009(9) 0.0070(10)
C18 0.0257(11) 0.0335(13) 0.0163(11) 0.0024(9) -0.0002(9) 0.0141(10)
C19 0.0222(10) 0.0213(11) 0.0133(11) 0.0054(8) 0.0036(8) 0.0059(9)
C20 0.0229(11) 0.0254(12) 0.0201(11) -0.0005(9) 0.0041(9) 0.0066(9)
C21 0.0258(11) 0.0300(13) 0.0328(13) 0.0046(10) 0.0080(10) 0.0137(10)
C22 0.0215(11) 0.0354(13) 0.0280(12) 0.0074(10) 0.0001(9) 0.0106(10)
C23 0.0271(12) 0.0270(12) 0.0257(12) -0.0018(10) -0.0050(10) 0.0055(10)
C24 0.0264(11) 0.0218(11) 0.0249(12) -0.0005(9) -0.0019(9) 0.0094(9)
C25 0.0194(10) 0.0214(11) 0.0179(11) -0.0003(9) 0.0037(8) 0.0058(9)
C26 0.0212(10) 0.0233(11) 0.0171(11) -0.0004(9) 0.0017(8) 0.0103(9)
C27 0.0262(11) 0.0260(12) 0.0198(11) 0.0046(9) 0.0061(9) 0.0130(9)
C28 0.0236(11) 0.0252(12) 0.0321(13) 0.0026(10) 0.0024(10) 0.0021(9)
C29 0.0276(12) 0.0372(14) 0.0306(14) 0.0068(11) -0.0097(10) 0.0004(11)
C30 0.0301(12) 0.0319(13) 0.0238(12) 0.0089(10) -0.0035(10) 0.0047(10)
C31 0.0422(13) 0.0277(12) 0.0195(11) 0.0068(9) 0.0105(10) 0.0206(11)
C32 0.0326(12) 0.0262(12) 0.0282(13) 0.0032(10) 0.0071(10) 0.0077(10)
C33 0.0637(17) 0.0300(13) 0.0262(13) 0.0105(11) 0.0153(12) 0.0217(13)
C34 0.0324(13) 0.0726(19) 0.0170(12) 0.0089(12) 0.0041(10) 0.0333(13)
C35 0.0538(18) 0.134(3) 0.0311(15) 0.0340(18) 0.0142(13) 0.067(2)
C36 0.0236(13) 0.093(2) 0.0333(15) -0.0069(15) -0.0014(11) 0.0209(14)
C37 0.0270(12) 0.0231(11) 0.0214(12) -0.0001(9) 0.0033(9) 0.0101(9)
C38 0.0316(12) 0.0273(12) 0.0211(12) 0.0068(10) 0.0072(10) 0.0038(10)
Ni1 0.0199(2) 0.0223(2) 0.0126(2) 0.00126(15) 0.00227(15) 0.00650(16)
O1 0.0245(9) 0.0424(10) 0.0529(11) 0.0012(9) 0.0104(8) 0.0100(8)
O2 0.0542(12) 0.0453(11) 0.0199(9) -0.0020(8) -0.0084(8) -0.0004(9)
P1 0.0197(3) 0.0201(3) 0.0132(3) 0.0009(2) 0.0016(2) 0.0062(2)
P2 0.0218(3) 0.0297(3) 0.0123(3) 0.0046(2) 0.0026(2) 0.0137(2)

loop_
_atom_type_symbol
_atom_type_description
_atom_type_scat_dispersion_real
_atom_type_scat_dispersion_imag
_atom_type_scat_source
C C 0.0181 0.0091 'International Tables Vol C Tables 4.2.6.8 and 6.1.1.4'
H H 0.0000 0.0000 'International Tables Vol C Tables 4.2.6.8 and 6.1.1.4'
O O 0.0492 0.0322 'International Tables Vol C Tables 4.2.6.8 and 6.1.1.4'
B B 0.0090 0.0039 'International Tables Vol C Tables 4.2.6.8 and 6.1.1.4'
P P 0.2955 0.4335 'International Tables Vol C Tables 4.2.6.8 and 6.1.1.4'
Ni Ni -3.0029 0.5091 'International Tables Vol C Tables 4.2.6.8 and 6.1.1.4'

loop_
_geom_angle_atom_site_label_1
_geom_angle_atom_site_label_2
_geom_angle_atom_site_label_3
_geom_angle
C7 B1 C13 122.34(19)
C7 B1 C4 120.74(19)
C13 B1 C4 116.91(19)
C6 C1 C2 119.68(19)
C6 C1 P1 116.71(15)
C2 C1 P1 123.54(17)
C3 C2 C1 120.6(2)
C3 C2 H2 119.7
C1 C2 H2 119.7
C2 C3 C4 121.35(19)
C2 C3 H3 119.3
C4 C3 H3 119.3
C5 C4 C3 116.82(19)
C5 C4 B1 119.64(19)
C3 C4 B1 123.44(18)
C4 C5 C6 122.6(2)
C4 C5 H5 118.7
C6 C5 H5 118.7
C1 C6 C5 118.93(18)
C1 C6 P2 118.98(15)
C5 C6 P2 121.97(16)
C8 C7 C12 116.44(19)
C8 C7 B1 121.80(19)
C12 C7 B1 121.67(19)
C9 C8 C7 122.2(2)
C9 C8 H8 118.9
C7 C8 H8 118.9
C10 C9 C8 119.6(2)
C10 C9 H9 120.2
C8 C9 H9 120.2
C9 C10 C11 120.2(2)
C9 C10 H10 119.9
C11 C10 H10 119.9
C12 C11 C10 120.0(2)
C12 C11 H11 120.0
C10 C11 H11 120.0
C11 C12 C7 121.5(2)
C11 C12 H12 119.2
C7 C12 H12 119.2
C14 C13 C18 116.9(2)
C14 C13 B1 123.9(2)
C18 C13 B1 119.18(19)
C15 C14 C13 121.2(2)
C15 C14 H14 119.4
C13 C14 H14 119.4
C14 C15 C16 120.5(2)
C14 C15 H15 119.7
C16 C15 H15 119.7
C17 C16 C15 119.4(2)
C17 C16 H16 120.3
C15 C16 H16 120.3
C18 C17 C16 120.1(2)
C18 C17 H17 119.9
C16 C17 H17 119.9
C17 C18 C13 121.8(2)
C17 C18 H18 119.1
C13 C18 H18 119.1
C20 C19 C24 118.8(2)
C20 C19 P1 120.04(15)
C24 C19 P1 120.73(17)
C21 C20 C19 120.7(2)
C21 C20 H20 119.6
C19 C20 H20 119.6
C20 C21 C22 120.4(2)
C20 C21 H21 119.8
C22 C21 H21 119.8
C23 C22 C21 119.4(2)
C23 C22 H22 120.3
C21 C22 H22 120.3
C22 C23 C24 120.2(2)
C22 C23 H23 119.9
C24 C23 H23 119.9
C23 C24 C19 120.4(2)
C23 C24 H24 119.8
C19 C24 H24 119.8
C26 C25 C30 118.7(2)
C26 C25 P1 123.37(15)
C30 C25 P1 117.89(17)
C27 C26 C25 120.59(19)
C27 C26 H26 119.7
C25 C26 H26 119.7
C28 C27 C26 120.3(2)
C28 C27 H27 119.9
C26 C27 H27 119.9
C29 C28 C27 119.5(2)
C29 C28 H28 120.2
C27 C28 H28 120.2
C28 C29 C30 120.4(2)
C28 C29 H29 119.8
C30 C29 H29 119.8
C29 C30 C25 120.5(2)
C29 C30 H30 119.7
C25 C30 H30 119.7
C32 C31 C33 108.9(2)
C32 C31 P2 109.28(16)
C33 C31 P2 110.94(15)
C32 C31 H31 109.2
C33 C31 H31 109.2
P2 C31 H31 109.2
C31 C32 H32A 109.5
C31 C32 H32B 109.5
H32A C32 H32B 109.5
C31 C32 H32C 109.5
H32A C32 H32C 109.5
H32B C32 H32C 109.5
C31 C33 H33A 109.5
C31 C33 H33B 109.5
H33A C33 H33B 109.5
C31 C33 H33C 109.5
H33A C33 H33C 109.5
H33B C33 H33C 109.5
C36 C34 C35 111.1(2)
C36 C34 P2 108.67(19)
C35 C34 P2 113.59(18)
C36 C34 H34 107.7
C35 C34 H34 107.7
P2 C34 H34 107.7
C34 C35 H35A 109.5
C34 C35 H35B 109.5
H35A C35 H35B 109.5
C34 C35 H35C 109.5
H35A C35 H35C 109.5
H35B C35 H35C 109.5
C34 C36 H36A 109.5
C34 C36 H36B 109.5
H36A C36 H36B 109.5
C34 C36 H36C 109.5
H36A C36 H36C 109.5
H36B C36 H36C 109.5
O1 C37 Ni1 178.3(2)
O2 C38 Ni1 177.0(2)
C38 Ni1 C37 110.66(10)
C38 Ni1 P1 116.80(8)
C37 Ni1 P1 108.40(8)
C38 Ni1 P2 113.89(8)
C37 Ni1 P2 114.98(7)
P1 Ni1 P2 90.87(2)
C19 P1 C25 103.44(10)
C19 P1 C1 102.14(9)
C25 P1 C1 102.51(9)
C19 P1 Ni1 115.86(7)
C25 P1 Ni1 123.04(7)
C1 P1 Ni1 107.22(7)
C6 P2 C34 99.46(10)
C6 P2 C31 101.41(10)
C34 P2 C31 105.43(12)
C6 P2 Ni1 106.03(7)
C34 P2 Ni1 121.86(9)
C31 P2 Ni1 118.90(7)

loop_
_geom_bond_atom_site_label_1
_geom_bond_atom_site_label_2
_geom_bond_distance
B1 C7 1.560(3)
B1 C13 1.561(3)
B1 C4 1.576(3)
C1 C6 1.390(3)
C1 C2 1.395(3)
C1 P1 1.852(2)
C2 C3 1.388(3)
C2 H2 0.9500
C3 C4 1.405(3)
C3 H3 0.9500
C4 C5 1.398(3)
C5 C6 1.401(3)
C5 H5 0.9500
C6 P2 1.845(2)
C7 C8 1.398(3)
C7 C12 1.417(3)
C8 C9 1.391(3)
C8 H8 0.9500
C9 C10 1.380(3)
C9 H9 0.9500
C10 C11 1.386(3)
C10 H10 0.9500
C11 C12 1.384(3)
C11 H11 0.9500
C12 H12 0.9500
C13 C14 1.401(3)
C13 C18 1.412(3)
C14 C15 1.382(3)
C14 H14 0.9500
C15 C16 1.396(3)
C15 H15 0.9500
C16 C17 1.380(3)
C16 H16 0.9500
C17 C18 1.379(3)
C17 H17 0.9500
C18 H18 0.9500
C19 C20 1.387(3)
C19 C24 1.398(3)
C19 P1 1.835(2)
C20 C21 1.380(3)
C20 H20 0.9500
C21 C22 1.391(3)
C21 H21 0.9500
C22 C23 1.385(3)
C22 H22 0.9500
C23 C24 1.389(3)
C23 H23 0.9500
C24 H24 0.9500
C25 C26 1.389(3)
C25 C30 1.395(3)
C25 P1 1.840(2)
C26 C27 1.387(3)
C26 H26 0.9500
C27 C28 1.386(3)
C27 H27 0.9500
C28 C29 1.380(4)
C28 H28 0.9500
C29 C30 1.387(3)
C29 H29 0.9500
C30 H30 0.9500
C31 C32 1.523(3)
C31 C33 1.528(3)
C31 P2 1.868(2)
C31 H31 1.0000
C32 H32A 0.9800
C32 H32B 0.9800
C32 H32C 0.9800
C33 H33A 0.9800
C33 H33B 0.9800
C33 H33C 0.9800
C34 C36 1.512(4)
C34 C35 1.535(4)
C34 P2 1.852(2)
C34 H34 1.0000
C35 H35A 0.9800
C35 H35B 0.9800
C35 H35C 0.9800
C36 H36A 0.9800
C36 H36B 0.9800
C36 H36C 0.9800
C37 O1 1.146(3)
C37 Ni1 1.772(2)
C38 O2 1.149(3)
C38 Ni1 1.769(2)
Ni1 P1 2.1795(6)
Ni1 P2 2.1951(6)
